data_7016956
loop_
_publ_author_name
'Hirtenlehner, Christa'
'Krims, Charlotte'
'H\"olbling, Johanna'
'List, Manuela'
'Zabel, Manfred'
'Fleck, Michel'
'Berger, Raphael J. F.'
'Schoefberger, Wolfgang'
'Monkowius, Uwe'

_publ_section_title
;
 Syntheses, crystal structures, reactivity, and photochemistry of
 gold(iii) bromides bearing N-heterocyclic carbenes.
;
_journal_issue 38
_journal_name_full 'Dalton transactions (Cambridge, England : 2003)'
_journal_page_first 9899
_journal_page_last 9910
_journal_paper_doi 10.1039/c1dt11175b
_journal_volume 40
_journal_year 2011
_chemical_formula_sum 'C34 H32 Au B F4 N4'
_chemical_formula_weight 780.41
_space_group_crystal_system monoclinic
_space_group_IT_number 14
_space_group_name_Hall '-P 2yn'
_space_group_name_H-M_alt 'P 1 21/n 1'
_symmetry_space_group_name_Hall '-P 2yn'
_symmetry_space_group_name_H-M 'P 1 21/n 1'
_atom_sites_solution_hydrogens geom
_atom_sites_solution_primary direct
_atom_sites_solution_secondary difmap
_audit_creation_method 'APEX2 v2010.1-2'
_cell_angle_alpha 90
_cell_angle_beta 91.4040(10)
_cell_angle_gamma 90
_cell_formula_units_Z 4
_cell_length_a 15.1243(7)
_cell_length_b 11.4996(5)
_cell_length_c 18.1831(8)
_cell_measurement_temperature 300.(2)
_cell_volume 3161.5(2)
_computing_structure_refinement 'SHELXL-97 (Sheldrick, 2008)'
_computing_structure_solution 'SHELXS-97 (Sheldrick, 2008)'
_diffrn_ambient_temperature 300.(2)
_diffrn_measured_fraction_theta_full 0.998
_diffrn_measured_fraction_theta_max 0.998
_diffrn_measurement_device_type 'SMART X2S'
_diffrn_measurement_method omega-scan
_diffrn_radiation_monochromator 'doubly curved silicon crystal'
_diffrn_radiation_source 'sealed MicroFocus tube'
_diffrn_radiation_type 'Mo K\a'
_diffrn_radiation_wavelength 0.71073
_diffrn_reflns_av_R_equivalents 0.0496
_diffrn_reflns_av_sigmaI/netI 0.0340
_diffrn_reflns_limit_h_max 18
_diffrn_reflns_limit_h_min -18
_diffrn_reflns_limit_k_max 13
_diffrn_reflns_limit_k_min -13
_diffrn_reflns_limit_l_max 21
_diffrn_reflns_limit_l_min -21
_diffrn_reflns_number 30219
_diffrn_reflns_theta_full 25.04
_diffrn_reflns_theta_max 25.04
_diffrn_reflns_theta_min 2.86
_exptl_absorpt_coefficient_mu 4.707
_exptl_absorpt_correction_T_max 0.20
_exptl_absorpt_correction_T_min 0.15
_exptl_absorpt_correction_type multi-scan
_exptl_absorpt_process_details 'SADABS V2008/1 (Bruker AXS)'
_exptl_crystal_colour colourless
_exptl_crystal_density_diffrn 1.640
_exptl_crystal_density_method 'not measured'
_exptl_crystal_description prism
_exptl_crystal_F_000 1536
_exptl_crystal_size_max 0.64
_exptl_crystal_size_mid 0.55
_exptl_crystal_size_min 0.50
_refine_diff_density_max 1.150
_refine_diff_density_min -0.883
_refine_ls_extinction_method none
_refine_ls_goodness_of_fit_ref 1.029
_refine_ls_hydrogen_treatment constr
_refine_ls_matrix_type full
_refine_ls_number_parameters 397
_refine_ls_number_reflns 5579
_refine_ls_number_restraints 0
_refine_ls_restrained_S_all 1.029
_refine_ls_R_factor_all 0.0333
_refine_ls_R_factor_gt 0.0262
_refine_ls_shift/su_max 0.002
_refine_ls_shift/su_mean 0.000
_refine_ls_structure_factor_coef Fsqd
_refine_ls_weighting_details 'calc w=1/[\s^2^(Fo^2^)+(0.0276P)^2^+4.7497P] where P=(Fo^2^+2Fc^2^)/3'
_refine_ls_weighting_scheme calc
_refine_ls_wR_factor_gt 0.0621
_refine_ls_wR_factor_ref 0.0653
_reflns_number_gt 4836
_reflns_number_total 5579
_reflns_threshold_expression >2sigma(I)
_cod_data_source_file c1dt11175b.txt
_cod_data_source_block I
_cod_database_code 7016956

loop_
_space_group_symop_operation_xyz
'x, y, z'
'-x+1/2, y+1/2, -z+1/2'
'-x, -y, -z'
'x-1/2, -y-1/2, z-1/2'

loop_
_atom_site_type_symbol
_atom_site_label
_atom_site_fract_x
_atom_site_fract_y
_atom_site_fract_z
_atom_site_U_iso_or_equiv
_atom_site_adp_type
_atom_site_calc_flag
_atom_site_refinement_flags
_atom_site_occupancy
Au Au1 0.956957(10) 1.017709(13) 0.237549(8) 0.02722(7) Uani d . 1
N N1 1.1516(2) 1.0134(3) 0.28649(19) 0.0300(8) Uani d . 1
F F2 0.4947(3) 0.9942(3) 0.1772(2) 0.0792(11) Uani d . 1
F F3 0.5303(3) 0.9768(5) 0.2950(3) 0.144(2) Uani d . 1
C C13 0.9399(3) 0.8768(4) 0.4455(2) 0.0420(11) Uani d . 1
H H13 0.9331 0.9427 0.4162 0.05 Uiso calc R 1
F F4 0.4320(5) 0.8621(4) 0.2392(3) 0.180(3) Uani d . 1
C C20 0.6988(3) 1.0774(4) 0.1507(2) 0.0344(10) Uani d . 1
H H20 0.6391 1.0592 0.1451 0.041 Uiso calc R 1
N N2 1.0822(2) 0.8642(3) 0.32584(18) 0.0305(8) Uani d . 1
C C18 0.8411(3) 1.0687(4) 0.1885(2) 0.0279(9) Uani d . 1
C C6 1.2428(3) 1.0329(4) 0.1382(3) 0.0449(11) Uani d . 1
H H6 1.2721 0.9799 0.1687 0.054 Uiso calc R 1
C C2 1.1684(3) 0.8540(4) 0.3507(3) 0.0440(12) Uani d . 1
H H2 1.1918 0.794 0.3793 0.053 Uiso calc R 1
C C16 0.9587(4) 0.6836(5) 0.5334(3) 0.0566(15) Uani d . 1
H H16 0.9651 0.6182 0.5632 0.068 Uiso calc R 1
C C22 0.7404(3) 0.8047(4) 0.1868(2) 0.0345(10) Uani d . 1
C C15 0.9167(4) 0.7794(5) 0.5588(3) 0.0623(16) Uani d . 1
H H15 0.894 0.7791 0.6059 0.075 Uiso calc R 1
C C8 1.2135(3) 1.1090(5) 0.0177(3) 0.0555(14) Uani d . 1
H H8 1.2238 1.1085 -0.0325 0.067 Uiso calc R 1
C C4 1.1726(3) 1.1235(4) 0.2497(2) 0.0373(10) Uani d . 1
H H4A 1.2263 1.1551 0.2721 0.045 Uiso calc R 1
H H4B 1.1253 1.1785 0.2582 0.045 Uiso calc R 1
C C7 1.2571(4) 1.0321(5) 0.0632(3) 0.0549(14) Uani d . 1
H H7 1.2964 0.9789 0.0436 0.066 Uiso calc R 1
C C9 1.1548(3) 1.1866(5) 0.0458(3) 0.0489(12) Uani d . 1
H H9 1.1241 1.2374 0.0147 0.059 Uiso calc R 1
C C21 0.7423(3) 0.9104(4) 0.2351(2) 0.0366(10) Uani d . 1
H H21A 0.6856 0.9183 0.2586 0.044 Uiso calc R 1
H H21B 0.7873 0.9005 0.2735 0.044 Uiso calc R 1
C C27 0.8162(3) 0.7413(4) 0.1745(3) 0.0438(11) Uani d . 1
H H27 0.8691 0.7634 0.1977 0.053 Uiso calc R 1
C C30 0.9155(4) 1.3534(4) 0.0059(3) 0.0534(13) Uani d . 1
H H30 0.9079 1.4221 0.032 0.064 Uiso calc R 1
C C23 0.6618(3) 0.7686(4) 0.1518(3) 0.0474(12) Uani d . 1
H H23 0.6096 0.8089 0.1598 0.057 Uiso calc R 1
C C29 0.9116(3) 1.2475(4) 0.0418(2) 0.0319(9) Uani d . 1
C C10 1.1413(3) 1.1892(4) 0.1208(2) 0.0372(10) Uani d . 1
H H10 1.1023 1.2432 0.1399 0.045 Uiso calc R 1
C C34 0.9241(3) 1.1463(4) 0.0025(3) 0.0475(12) Uani d . 1
H H34 0.9226 1.0749 0.0264 0.057 Uiso calc R 1
C C28 0.8961(3) 1.2442(4) 0.1234(2) 0.0366(10) Uani d . 1
H H28A 0.9511 1.2245 0.149 0.044 Uiso calc R 1
H H28B 0.8784 1.3209 0.1396 0.044 Uiso calc R 1
C C24 0.6612(3) 0.6740(4) 0.1055(3) 0.0559(14) Uani d . 1
H H24 0.6088 0.6519 0.0817 0.067 Uiso calc R 1
C C26 0.8151(4) 0.6457(4) 0.1283(3) 0.0518(13) Uani d . 1
H H26 0.8669 0.6045 0.1204 0.062 Uiso calc R 1
C C3 1.2123(3) 0.9465(4) 0.3261(3) 0.0442(12) Uani d . 1
H H3 1.272 0.9629 0.3341 0.053 Uiso calc R 1
C C5 1.1851(3) 1.1126(4) 0.1675(2) 0.0317(9) Uani d . 1
C C17 0.9921(3) 0.6837(4) 0.4627(2) 0.0403(11) Uani d . 1
H H17 1.0211 0.6183 0.4454 0.048 Uiso calc R 1
C C25 0.7372(4) 0.6115(4) 0.0942(3) 0.0530(13) Uani d . 1
H H25 0.7359 0.5466 0.0636 0.064 Uiso calc R 1
C C19 0.7407(3) 1.1656(4) 0.1195(2) 0.0354(10) Uani d . 1
H H19 0.7159 1.2207 0.0878 0.043 Uiso calc R 1
B B1 0.4645(3) 0.9675(5) 0.2458(3) 0.0380(12) Uani d . 1
C C14 0.9074(4) 0.8762(5) 0.5157(3) 0.0564(14) Uani d . 1
H H14 0.8792 0.9418 0.5338 0.068 Uiso calc R 1
C C1 1.0709(3) 0.9623(3) 0.2860(2) 0.0272(9) Uani d . 1
N N3 0.8280(2) 1.1600(3) 0.14338(17) 0.0296(8) Uani d . 1
C C33 0.9388(4) 1.1506(5) -0.0722(3) 0.0609(15) Uani d . 1
H H33 0.947 1.082 -0.0983 0.073 Uiso calc R 1
C C32 0.9415(4) 1.2558(6) -0.1080(3) 0.0692(17) Uani d . 1
H H32 0.9506 1.2584 -0.1584 0.083 Uiso calc R 1
C C31 0.9308(4) 1.3568(6) -0.0693(3) 0.0743(18) Uani d . 1
H H31 0.9337 1.428 -0.0933 0.089 Uiso calc R 1
N N4 0.7610(2) 1.0181(3) 0.19289(19) 0.0308(8) Uani d . 1
C C11 1.0142(3) 0.7779(4) 0.3402(2) 0.0385(10) Uani d . 1
H H11A 1.0375 0.7012 0.3299 0.046 Uiso calc R 1
H H11B 0.9642 0.7912 0.3068 0.046 Uiso calc R 1
F F1 0.4002(2) 1.0502(4) 0.26110(18) 0.0794(11) Uani d . 1
C C12 0.9823(3) 0.7801(3) 0.4183(2) 0.0282(9) Uani d . 1

loop_
_atom_site_aniso_label
_atom_site_aniso_U_11
_atom_site_aniso_U_22
_atom_site_aniso_U_33
_atom_site_aniso_U_12
_atom_site_aniso_U_13
_atom_site_aniso_U_23
Au1 0.02557(9) 0.03354(10) 0.02255(10) -0.00039(6) 0.00038(6) 0.00086(6)
N1 0.0296(19) 0.0326(19) 0.0281(19) -0.0016(14) 0.0038(15) 0.0032(14)
F2 0.109(3) 0.061(2) 0.070(2) 0.0104(18) 0.043(2) 0.0104(16)
F3 0.134(4) 0.167(5) 0.126(4) 0.090(3) -0.078(3) -0.075(3)
C13 0.049(3) 0.039(3) 0.039(3) 0.006(2) 0.003(2) 0.001(2)
F4 0.282(7) 0.084(3) 0.176(5) -0.116(4) 0.053(5) -0.004(3)
C20 0.024(2) 0.046(3) 0.034(2) 0.0041(18) 0.0027(18) -0.001(2)
N2 0.0307(19) 0.0305(19) 0.0307(19) 0.0048(14) 0.0063(15) 0.0040(15)
C18 0.028(2) 0.034(2) 0.022(2) -0.0014(17) 0.0032(16) -0.0054(17)
C6 0.038(3) 0.055(3) 0.042(3) 0.003(2) 0.003(2) 0.001(2)
C2 0.035(3) 0.051(3) 0.047(3) 0.018(2) 0.008(2) 0.014(2)
C16 0.080(4) 0.054(3) 0.035(3) -0.025(3) -0.007(3) 0.014(2)
C22 0.035(2) 0.036(2) 0.033(2) -0.0053(18) 0.0045(19) 0.0103(19)
C15 0.077(4) 0.080(4) 0.031(3) -0.024(3) 0.020(3) -0.009(3)
C8 0.055(3) 0.084(4) 0.028(3) -0.020(3) 0.009(2) 0.003(3)
C4 0.039(2) 0.035(2) 0.039(3) -0.0122(19) 0.006(2) 0.0015(19)
C7 0.051(3) 0.071(4) 0.043(3) 0.001(3) 0.017(3) -0.013(3)
C9 0.044(3) 0.067(3) 0.036(3) -0.010(2) -0.002(2) 0.015(2)
C21 0.036(2) 0.043(3) 0.032(2) -0.0030(19) 0.0073(19) 0.0083(19)
C27 0.040(3) 0.049(3) 0.041(3) -0.001(2) -0.007(2) 0.005(2)
C30 0.069(4) 0.040(3) 0.052(3) 0.000(2) 0.016(3) 0.009(2)
C23 0.034(3) 0.040(3) 0.069(4) -0.006(2) 0.001(2) 0.006(2)
C29 0.030(2) 0.035(2) 0.031(2) -0.0033(17) 0.0020(18) -0.0009(18)
C10 0.029(2) 0.043(3) 0.040(3) -0.0065(18) 0.0046(19) 0.008(2)
C34 0.059(3) 0.040(3) 0.044(3) -0.008(2) 0.007(2) -0.006(2)
C28 0.042(3) 0.034(2) 0.033(2) -0.0106(19) -0.001(2) 0.0014(18)
C24 0.047(3) 0.041(3) 0.080(4) -0.011(2) -0.012(3) 0.000(3)
C26 0.054(3) 0.044(3) 0.057(3) 0.012(2) 0.001(3) 0.002(2)
C3 0.025(2) 0.064(3) 0.043(3) 0.009(2) 0.004(2) 0.012(2)
C5 0.027(2) 0.040(2) 0.028(2) -0.0115(18) 0.0034(17) 0.0013(18)
C17 0.049(3) 0.032(2) 0.040(3) -0.004(2) -0.009(2) 0.0068(19)
C25 0.069(4) 0.033(3) 0.056(3) -0.009(2) -0.005(3) -0.001(2)
C19 0.033(2) 0.040(3) 0.033(2) 0.0061(19) -0.0030(19) 0.0014(19)
B1 0.038(3) 0.042(3) 0.034(3) -0.007(2) 0.001(2) 0.004(2)
C14 0.059(3) 0.057(3) 0.054(3) 0.003(3) 0.015(3) -0.018(3)
C1 0.027(2) 0.030(2) 0.025(2) -0.0026(16) 0.0070(17) -0.0043(17)
N3 0.0286(18) 0.0350(19) 0.0252(18) -0.0026(14) -0.0003(14) 0.0028(15)
C33 0.059(4) 0.074(4) 0.050(3) -0.015(3) 0.014(3) -0.024(3)
C32 0.065(4) 0.110(5) 0.033(3) -0.013(4) 0.012(3) -0.003(3)
C31 0.092(5) 0.077(4) 0.054(4) -0.004(4) 0.015(3) 0.032(3)
N4 0.0226(18) 0.040(2) 0.0302(19) -0.0007(14) 0.0062(15) 0.0000(15)
C11 0.053(3) 0.028(2) 0.035(3) -0.0071(19) 0.008(2) -0.0002(18)
F1 0.0442(18) 0.129(3) 0.065(2) 0.0182(19) 0.0039(16) -0.034(2)
C12 0.031(2) 0.025(2) 0.029(2) -0.0056(16) -0.0016(17) 0.0012(16)

loop_
_atom_type_symbol
_atom_type_description
_atom_type_scat_dispersion_real
_atom_type_scat_dispersion_imag
_atom_type_scat_source
C C 0.0033 0.0016 'International Tables Vol C Tables 4.2.6.8 and 6.1.1.4'
H H 0.0000 0.0000 'International Tables Vol C Tables 4.2.6.8 and 6.1.1.4'
N N 0.0061 0.0033 'International Tables Vol C Tables 4.2.6.8 and 6.1.1.4'
B B 0.0013 0.0007 'International Tables Vol C Tables 4.2.6.8 and 6.1.1.4'
F F 0.0171 0.0103 'International Tables Vol C Tables 4.2.6.8 and 6.1.1.4'
Au Au -2.0133 8.8022 'International Tables Vol C Tables 4.2.6.8 and 6.1.1.4'

loop_
_geom_angle_atom_site_label_1
_geom_angle_atom_site_label_2
_geom_angle_atom_site_label_3
_geom_angle
C1 Au1 C18 178.35(15)
C1 N1 C3 110.3(4)
C1 N1 C4 125.2(4)
C3 N1 C4 124.5(4)
C14 C13 C12 120.4(4)
C14 C13 H13 119.8
C12 C13 H13 119.8
C19 C20 N4 106.8(4)
C19 C20 H20 126.6
N4 C20 H20 126.6
C1 N2 C2 110.8(4)
C1 N2 C11 125.7(4)
C2 N2 C11 123.4(4)
N3 C18 N4 104.7(3)
N3 C18 Au1 127.3(3)
N4 C18 Au1 128.0(3)
C5 C6 C7 120.0(5)
C5 C6 H6 120.0
C7 C6 H6 120.0
C3 C2 N2 107.3(4)
C3 C2 H2 126.4
N2 C2 H2 126.4
C15 C16 C17 119.8(5)
C15 C16 H16 120.1
C17 C16 H16 120.1
C27 C22 C23 118.0(4)
C27 C22 C21 121.3(4)
C23 C22 C21 120.7(4)
C16 C15 C14 120.5(5)
C16 C15 H15 119.7
C14 C15 H15 119.7
C9 C8 C7 120.2(5)
C9 C8 H8 119.9
C7 C8 H8 119.9
N1 C4 C5 114.3(3)
N1 C4 H4A 108.7
C5 C4 H4A 108.7
N1 C4 H4B 108.7
C5 C4 H4B 108.7
H4A C4 H4B 107.6
C8 C7 C6 120.4(5)
C8 C7 H7 119.8
C6 C7 H7 119.8
C8 C9 C10 119.7(5)
C8 C9 H9 120.2
C10 C9 H9 120.2
N4 C21 C22 111.9(3)
N4 C21 H21A 109.2
C22 C21 H21A 109.2
N4 C21 H21B 109.2
C22 C21 H21B 109.2
H21A C21 H21B 107.9
C22 C27 C26 121.3(4)
C22 C27 H27 119.3
C26 C27 H27 119.3
C29 C30 C31 119.9(5)
C29 C30 H30 120.1
C31 C30 H30 120.1
C24 C23 C22 120.4(5)
C24 C23 H23 119.8
C22 C23 H23 119.8
C34 C29 C30 119.3(4)
C34 C29 C28 120.9(4)
C30 C29 C28 119.7(4)
C5 C10 C9 120.9(4)
C5 C10 H10 119.6
C9 C10 H10 119.6
C29 C34 C33 120.4(5)
C29 C34 H34 119.8
C33 C34 H34 119.8
N3 C28 C29 112.8(3)
N3 C28 H28A 109.0
C29 C28 H28A 109.0
N3 C28 H28B 109.0
C29 C28 H28B 109.0
H28A C28 H28B 107.8
C25 C24 C23 120.8(5)
C25 C24 H24 119.6
C23 C24 H24 119.6
C25 C26 C27 119.9(5)
C25 C26 H26 120.0
C27 C26 H26 120.0
C2 C3 N1 106.7(4)
C2 C3 H3 126.7
N1 C3 H3 126.7
C10 C5 C6 118.8(4)
C10 C5 C4 119.0(4)
C6 C5 C4 122.1(4)
C12 C17 C16 120.3(5)
C12 C17 H17 119.8
C16 C17 H17 119.8
C24 C25 C26 119.5(5)
C24 C25 H25 120.3
C26 C25 H25 120.3
C20 C19 N3 107.0(4)
C20 C19 H19 126.5
N3 C19 H19 126.5
F4 B1 F3 114.2(6)
F4 B1 F2 104.9(5)
F3 B1 F2 109.5(5)
F4 B1 F1 112.8(5)
F3 B1 F1 109.0(4)
F2 B1 F1 106.2(4)
C15 C14 C13 120.1(5)
C15 C14 H14 120.0
C13 C14 H14 120.0
N2 C1 N1 104.9(3)
N2 C1 Au1 126.5(3)
N1 C1 Au1 128.6(3)
C18 N3 C19 110.7(3)
C18 N3 C28 125.0(3)
C19 N3 C28 124.3(3)
C32 C33 C34 120.2(5)
C32 C33 H33 119.9
C34 C33 H33 119.9
C31 C32 C33 119.9(5)
C31 C32 H32 120.1
C33 C32 H32 120.1
C32 C31 C30 120.3(5)
C32 C31 H31 119.9
C30 C31 H31 119.9
C18 N4 C20 110.8(3)
C18 N4 C21 124.9(3)
C20 N4 C21 124.3(3)
N2 C11 C12 113.6(3)
N2 C11 H11A 108.9
C12 C11 H11A 108.9
N2 C11 H11B 108.9
C12 C11 H11B 108.9
H11A C11 H11B 107.7
C17 C12 C13 118.9(4)
C17 C12 C11 120.3(4)
C13 C12 C11 120.7(4)

loop_
_geom_bond_atom_site_label_1
_geom_bond_atom_site_label_2
_geom_bond_distance
Au1 C1 2.019(4)
Au1 C18 2.033(4)
N1 C1 1.355(5)
N1 C3 1.386(5)
N1 C4 1.470(5)
F2 B1 1.373(6)
F3 B1 1.326(6)
C13 C14 1.380(6)
C13 C12 1.381(6)
C13 H13 0.93
F4 B1 1.312(7)
C20 C19 1.330(6)
C20 N4 1.379(5)
C20 H20 0.93
N2 C1 1.349(5)
N2 C2 1.374(5)
N2 C11 1.458(5)
C18 N3 1.343(5)
C18 N4 1.349(5)
C6 C5 1.382(6)
C6 C7 1.385(7)
C6 H6 0.93
C2 C3 1.337(6)
C2 H2 0.93
C16 C15 1.358(8)
C16 C17 1.393(7)
C16 H16 0.93
C22 C27 1.381(6)
C22 C23 1.397(6)
C22 C21 1.500(6)
C15 C14 1.367(8)
C15 H15 0.93
C8 C9 1.366(7)
C8 C7 1.370(7)
C8 H8 0.93
C4 C5 1.516(6)
C4 H4A 0.97
C4 H4B 0.97
C7 H7 0.93
C9 C10 1.384(6)
C9 H9 0.93
C21 N4 1.488(5)
C21 H21A 0.97
C21 H21B 0.97
C27 C26 1.383(7)
C27 H27 0.93
C30 C29 1.383(6)
C30 C31 1.394(7)
C30 H30 0.93
C23 C24 1.376(7)
C23 H23 0.93
C29 C34 1.381(6)
C29 C28 1.508(6)
C10 C5 1.382(6)
C10 H10 0.93
C34 C33 1.382(7)
C34 H34 0.93
C28 N3 1.465(5)
C28 H28A 0.97
C28 H28B 0.97
C24 C25 1.375(7)
C24 H24 0.93
C26 C25 1.376(7)
C26 H26 0.93
C3 H3 0.93
C17 C12 1.377(6)
C17 H17 0.93
C25 H25 0.93
C19 N3 1.382(5)
C19 H19 0.93
B1 F1 1.394(6)
C14 H14 0.93
C33 C32 1.376(8)
C33 H33 0.93
C32 C31 1.369(9)
C32 H32 0.93
C31 H31 0.93
C11 C12 1.511(6)
C11 H11A 0.97
C11 H11B 0.97
